data_7050873
loop_
_publ_author_name
'Carlos Troya'
'Albert Vidal'
'Enric Brillas'
'Jordi Rius'
'Xavier Torrelles'
'Carlos Alem\'an'
'Jordi Casanovas'
'Luis Juli\'a'

_publ_section_title
;
 Dinaphtho[2',3':5,6][1,4]dithiino[2,3-b:2,3-e]pyridine, its 16-butyl
 derivative and dinaphtho[2',3':5,6][1,4]dioxo[2,3-b:2,3-e]pyridine:
 novel heterocycles as electron donor compounds
;
_journal_issue 10
_journal_name_full 'New J. Chem.'
_journal_page_first 1308
_journal_page_last 1313
_journal_paper_doi 10.1039/b202708a
_journal_volume 26
_journal_year 2002
_chemical_formula_sum 'C29 H21 N S4'
_chemical_formula_weight 511.71
_chemical_name_systematic
; 
? 
;
_space_group_IT_number 2
_symmetry_space_group_name_Hall '-P 1'
_symmetry_space_group_name_H-M 'P -1'
_atom_sites_solution_hydrogens geom
_atom_sites_solution_primary direct
_atom_sites_solution_secondary difmap
_audit_creation_method SHELXL
_cell_angle_alpha 72.49(2)
_cell_angle_beta 78.36(2)
_cell_angle_gamma 82.90(2)
_cell_formula_units_Z 2
_cell_length_a 8.813(2)
_cell_length_b 10.2290(10)
_cell_length_c 14.309(3)
_cell_measurement_temperature 293(2)
_cell_volume 1202.1(4)
_computing_structure_refinement 'SHELXL-93 (Sheldrick, 1993)'
_computing_structure_solution 'SHELXS-86 (Sheldrick, 1990)'
_diffrn_ambient_temperature 293(2)
_diffrn_radiation_monochromator graphite
_diffrn_radiation_source 'fine-focus sealed tube'
_diffrn_radiation_type MoK\a
_diffrn_radiation_wavelength 0.71073
_diffrn_reflns_av_R_equivalents 0.0311
_diffrn_reflns_av_sigmaI/netI 0.0438
_diffrn_reflns_limit_h_max 10
_diffrn_reflns_limit_h_min -10
_diffrn_reflns_limit_k_max 12
_diffrn_reflns_limit_k_min -11
_diffrn_reflns_limit_l_max 17
_diffrn_reflns_limit_l_min 0
_diffrn_reflns_number 4416
_diffrn_reflns_theta_max 25.13
_diffrn_reflns_theta_min 1.52
_exptl_absorpt_coefficient_mu 0.415
_exptl_crystal_density_diffrn 1.414
_exptl_crystal_F_000 532
_refine_diff_density_max 0.740
_refine_diff_density_min -0.637
_refine_diff_density_rms 0.100
_refine_ls_extinction_method none
_refine_ls_goodness_of_fit_all 1.050
_refine_ls_goodness_of_fit_obs 1.185
_refine_ls_matrix_type full
_refine_ls_number_parameters 323
_refine_ls_number_reflns 4232
_refine_ls_number_restraints 0
_refine_ls_restrained_S_all 1.050
_refine_ls_restrained_S_obs 1.185
_refine_ls_R_factor_all 0.1252
_refine_ls_R_factor_obs 0.0783
_refine_ls_shift/esd_max -0.002
_refine_ls_shift/esd_mean 0.000
_refine_ls_structure_factor_coef Fsqd
_refine_ls_weighting_details 'w=1/[\s^2^(Fo^2^)+(0.1736P)^2^+0.0000P] where P=(Fo^2^+2Fc^2^)/3'
_refine_ls_weighting_scheme calc
_refine_ls_wR_factor_all 0.2536
_refine_ls_wR_factor_obs 0.2258
_reflns_number_observed 2729
_reflns_number_total 4232
_reflns_observed_criterion >2sigma(I)
_cod_data_source_file b202708a.txt
_cod_data_source_block 4b
_cod_depositor_comments
;
The following automatic conversions were performed:

'_refine_ls_weighting_scheme' value 'calc
w=1/[\s^2^(Fo^2^)+(0.1736P)^2^+0.0000P] where P=(Fo^2^+2Fc^2^)/3' was
changed to 'calc'. New tag '_refine_ls_weighting_details' was
created. The value of the new tag was set to
'w=1/[\s^2^(Fo^2^)+(0.1736P)^2^+0.0000P] where P=(Fo^2^+2Fc^2^)/3'.

Automatic conversion script
Id: cif_fix_values 3143 2015-03-26 13:38:13Z robertas 
;
_cod_database_code 7050873

loop_
_symmetry_equiv_pos_as_xyz
'x, y, z'
'-x, -y, -z'

loop_
_atom_site_aniso_label
_atom_site_aniso_U_11
_atom_site_aniso_U_22
_atom_site_aniso_U_33
_atom_site_aniso_U_23
_atom_site_aniso_U_13
_atom_site_aniso_U_12
C1 0.089(4) 0.067(4) 0.079(4) -0.038(3) -0.003(3) -0.008(3)
C2 0.096(5) 0.080(4) 0.074(4) -0.044(3) -0.026(3) -0.004(4)
C3 0.078(4) 0.080(4) 0.107(5) -0.059(4) -0.019(4) -0.007(3)
C4 0.073(4) 0.056(3) 0.089(4) -0.041(3) -0.013(3) -0.004(3)
C4A 0.055(3) 0.043(3) 0.082(4) -0.035(3) -0.007(3) 0.007(2)
C5 0.071(3) 0.037(3) 0.073(3) -0.031(3) -0.004(3) -0.001(2)
C5A 0.052(3) 0.052(3) 0.079(3) -0.043(3) -0.010(2) 0.006(2)
S6 0.0904(11) 0.0420(7) 0.0718(9) -0.0287(6) -0.0171(7) 0.0066(7)
C6A 0.046(2) 0.044(3) 0.061(3) -0.029(2) -0.014(2) 0.001(2)
N7 0.057(2) 0.044(2) 0.060(2) -0.024(2) -0.013(2) -0.007(2)
C7A 0.038(2) 0.050(3) 0.074(3) -0.035(2) -0.011(2) -0.001(2)
S8 0.0626(8) 0.0688(9) 0.0673(9) -0.0388(7) 0.0062(6) -0.0257(7)
C8A 0.048(3) 0.055(3) 0.064(3) -0.039(2) -0.004(2) -0.003(2)
C9 0.072(4) 0.049(3) 0.072(4) -0.029(3) -0.008(3) -0.012(3)
C9A 0.063(3) 0.062(3) 0.075(3) -0.041(3) -0.013(3) -0.005(3)
C10 0.092(5) 0.080(4) 0.080(4) -0.044(4) -0.019(3) -0.008(3)
C11 0.099(5) 0.102(5) 0.081(4) -0.061(4) -0.020(4) -0.010(4)
C12 0.081(4) 0.083(4) 0.103(5) -0.065(4) -0.010(3) -0.016(3)
C13 0.076(4) 0.063(4) 0.085(4) -0.044(3) -0.010(3) -0.013(3)
C13A 0.054(3) 0.053(3) 0.079(3) -0.041(3) -0.006(2) -0.005(2)
C14 0.058(3) 0.047(3) 0.073(3) -0.031(3) -0.003(2) -0.006(2)
C14A 0.045(3) 0.049(3) 0.067(3) -0.033(2) -0.006(2) 0.000(2)
S15 0.0694(9) 0.0450(7) 0.0669(8) -0.0288(6) -0.0127(6) 0.0071(6)
C15A 0.044(2) 0.042(2) 0.059(3) -0.021(2) -0.012(2) -0.002(2)
C16 0.040(2) 0.043(2) 0.062(3) -0.023(2) -0.013(2) -0.004(2)
C16A 0.039(2) 0.051(3) 0.067(3) -0.035(2) -0.013(2) -0.001(2)
S17 0.0521(7) 0.0676(9) 0.0744(9) -0.0429(7) 0.0065(6) -0.0130(6)
C17A 0.050(3) 0.048(3) 0.062(3) -0.032(2) -0.004(2) 0.001(2)
C18 0.060(3) 0.049(3) 0.073(3) -0.032(3) 0.005(3) -0.007(2)
C18A 0.061(3) 0.052(3) 0.071(3) -0.039(3) -0.016(3) 0.009(2)
C19 0.043(2) 0.058(3) 0.059(3) -0.028(2) -0.014(2) -0.002(2)
C20 0.052(3) 0.060(3) 0.085(4) -0.017(3) -0.018(3) -0.012(3)
C21 0.057(3) 0.058(3) 0.099(4) -0.019(3) -0.016(3) -0.018(3)
C22 0.146(8) 0.119(7) 0.098(6) -0.036(5) 0.035(5) -0.068(6)

loop_
_atom_site_label
_atom_site_type_symbol
_atom_site_fract_x
_atom_site_fract_y
_atom_site_fract_z
_atom_site_U_iso_or_equiv
_atom_site_thermal_displace_type
_atom_site_occupancy
_atom_site_calc_flag
_atom_site_refinement_flags
_atom_site_disorder_group
C1 C 0.2661(7) 0.8178(6) 0.9208(5) 0.076(2) Uani 1 d . .
H1 H 0.2119(7) 0.7504(6) 0.9711(5) 0.059(15) Uiso 1 calc R .
C2 C 0.3421(8) 0.9085(7) 0.9454(5) 0.077(2) Uani 1 d . .
H2 H 0.3426(8) 0.8998(7) 1.0119(5) 0.073(17) Uiso 1 calc R .
C3 C 0.4178(7) 1.0127(7) 0.8719(5) 0.080(2) Uani 1 d . .
H3 H 0.4667(7) 1.0751(7) 0.8895(5) 0.069(16) Uiso 1 calc R .
C4 C 0.4217(7) 1.0253(6) 0.7747(5) 0.068(2) Uani 1 d . .
H4 H 0.4741(7) 1.0954(6) 0.7260(5) 0.079(19) Uiso 1 calc R .
C4A C 0.3466(6) 0.9320(5) 0.7468(4) 0.0578(13) Uani 1 d . .
C5 C 0.3424(6) 0.9431(5) 0.6469(4) 0.0583(13) Uani 1 d . .
H4' H 0.3929(6) 1.0127(5) 0.5965(4) 0.064(16) Uiso 1 calc R .
C5A C 0.2650(6) 0.8529(5) 0.6227(4) 0.0567(13) Uani 1 d . .
S6 S 0.2513(2) 0.88094(13) 0.49605(11) 0.0658(5) Uani 1 d . .
C6A C 0.2832(5) 0.7121(5) 0.4851(3) 0.0470(11) Uani 1 d . .
N7 N 0.3593(5) 0.7059(4) 0.3963(3) 0.0510(10) Uani 1 d . .
C7A C 0.3801(5) 0.5827(5) 0.3790(4) 0.0499(11) Uani 1 d . .
S8 S 0.4834(2) 0.58295(15) 0.26063(10) 0.0625(4) Uani 1 d . .
C8A C 0.3884(5) 0.4619(5) 0.2321(4) 0.0513(12) Uani 1 d . .
C9 C 0.3622(6) 0.4876(5) 0.1377(4) 0.0616(14) Uani 1 d . .
H9 H 0.3868(6) 0.5716(5) 0.0917(4) 0.091(20) Uiso 1 calc R .
C9A C 0.2983(6) 0.3894(5) 0.1075(4) 0.0612(14) Uani 1 d . .
C10 C 0.2744(8) 0.4128(7) 0.0097(5) 0.078(2) Uani 1 d . .
H10 H 0.3022(8) 0.4947(7) -0.0378(5) 0.087(21) Uiso 1 calc R .
C11 C 0.2105(8) 0.3162(8) -0.0169(5) 0.085(2) Uani 1 d . .
H11 H 0.1953(8) 0.3328(8) -0.0821(5) 0.075(17) Uiso 1 calc R .
C12 C 0.1688(7) 0.1942(7) 0.0534(5) 0.080(2) Uani 1 d . .
H12 H 0.1235(7) 0.1299(7) 0.0355(5) 0.080(18) Uiso 1 calc R .
C13 C 0.1934(7) 0.1674(6) 0.1487(5) 0.069(2) Uani 1 d . .
H13 H 0.1685(7) 0.0834(6) 0.1944(5) 0.078(19) Uiso 1 calc R .
C13A C 0.2562(6) 0.2653(5) 0.1788(4) 0.0573(13) Uani 1 d . .
C14 C 0.2780(6) 0.2436(5) 0.2774(4) 0.0570(13) Uani 1 d . .
H14 H 0.2484(6) 0.1628(5) 0.3256(4) 0.063(15) Uiso 1 calc R .
C14A C 0.3418(5) 0.3395(5) 0.3027(4) 0.0507(12) Uani 1 d . .
S15 S 0.3762(2) 0.30153(13) 0.42675(10) 0.0584(4) Uani 1 d . .
C15A C 0.3311(5) 0.4621(4) 0.4508(3) 0.0466(11) Uani 1 d . .
C16 C 0.2516(5) 0.4695(4) 0.5449(3) 0.0459(11) Uani 1 d . .
C16A C 0.2217(5) 0.6011(5) 0.5585(4) 0.0478(11) Uani 1 d . .
S17 S 0.0986(2) 0.62289(15) 0.66754(10) 0.0613(4) Uani 1 d . .
C17A C 0.1956(5) 0.7417(5) 0.6971(4) 0.0506(12) Uani 1 d . .
C18 C 0.1968(6) 0.7300(5) 0.7939(4) 0.0598(13) Uani 1 d . .
H18 H 0.1490(6) 0.6574(5) 0.8429(4) 0.053(14) Uiso 1 calc R .
C18A C 0.2686(6) 0.8246(5) 0.8227(4) 0.0571(13) Uani 1 d . .
C19 C 0.1984(5) 0.3434(5) 0.6255(3) 0.0503(11) Uani 1 d . .
H191 H 0.2038(5) 0.3554(5) 0.6894(3) 0.040(8) Uiso 1 calc R .
H192 H 0.2686(5) 0.2654(5) 0.6170(3) 0.040(8) Uiso 1 calc R .
C20 C 0.0347(6) 0.3123(6) 0.6262(4) 0.0648(15) Uani 1 d . .
H201 H 0.0299(6) 0.2983(6) 0.5628(4) 0.070(11) Uiso 1 calc R .
H202 H -0.0352(6) 0.3911(6) 0.6332(4) 0.070(11) Uiso 1 calc R .
C21 C -0.0208(7) 0.1856(6) 0.7096(5) 0.071(2) Uani 1 d . .
H211 H -0.1229(7) 0.1679(6) 0.7026(5) 0.110(17) Uiso 1 calc R .
H212 H 0.0491(7) 0.1069(6) 0.7023(5) 0.110(17) Uiso 1 calc R .
C22 C -0.0294(10) 0.1989(8) 0.8119(6) 0.122(3) Uani 1 d . .
H221 H -0.0650(10) 0.1161(8) 0.8604(6) 0.188(25) Uiso 1 calc R .
H222 H -0.1003(10) 0.2752(8) 0.8206(6) 0.188(25) Uiso 1 calc R .
H223 H 0.0718(10) 0.2140(8) 0.8204(6) 0.188(25) Uiso 1 calc R .

loop_
_atom_type_symbol
_atom_type_description
_atom_type_scat_dispersion_real
_atom_type_scat_dispersion_imag
_atom_type_scat_source
S S 0.1246 0.1234 'International Tables Vol C Tables 4.2.6.8 and 6.1.1.4'
N N 0.0061 0.0033 'International Tables Vol C Tables 4.2.6.8 and 6.1.1.4'
C C 0.0033 0.0016 'International Tables Vol C Tables 4.2.6.8 and 6.1.1.4'
H H 0.0000 0.0000 'International Tables Vol C Tables 4.2.6.8 and 6.1.1.4'

loop_
_geom_angle_atom_site_label_1
_geom_angle_atom_site_label_2
_geom_angle_atom_site_label_3
_geom_angle
_geom_angle_site_symmetry_1
_geom_angle_site_symmetry_3
_geom_angle_publ_flag
C2 C1 C18A 121.2(6) . . ?
C1 C2 C3 120.3(6) . . ?
C4 C3 C2 120.9(6) . . ?
C3 C4 C4A 120.2(6) . . ?
C5 C4A C4 122.6(5) . . ?
C5 C4A C18A 118.5(5) . . ?
C4 C4A C18A 118.8(5) . . ?
C5A C5 C4A 121.0(5) . . ?
C5 C5A C17A 120.6(5) . . ?
C5 C5A S6 118.6(4) . . ?
C17A C5A S6 120.7(4) . . ?
C6A S6 C5A 101.4(2) . . ?
N7 C6A C16A 124.1(4) . . ?
N7 C6A S6 113.2(3) . . ?
C16A C6A S6 122.5(3) . . ?
C6A N7 C7A 117.3(4) . . ?
N7 C7A C15A 123.1(4) . . ?
N7 C7A S8 114.5(4) . . ?
C15A C7A S8 122.3(3) . . ?
C7A S8 C8A 101.7(2) . . ?
C9 C8A C14A 119.1(4) . . ?
C9 C8A S8 118.6(4) . . ?
C14A C8A S8 122.3(4) . . ?
C8A C9 C9A 121.5(5) . . ?
C10 C9A C13A 119.2(5) . . ?
C10 C9A C9 122.3(6) . . ?
C13A C9A C9 118.5(5) . . ?
C11 C10 C9A 120.9(7) . . ?
C10 C11 C12 119.9(6) . . ?
C13 C12 C11 120.6(5) . . ?
C12 C13 C13A 120.8(6) . . ?
C9A C13A C13 118.5(5) . . ?
C9A C13A C14 118.9(4) . . ?
C13 C13A C14 122.6(5) . . ?
C14A C14 C13A 120.7(5) . . ?
C14 C14A C8A 121.3(5) . . ?
C14 C14A S15 118.3(4) . . ?
C8A C14A S15 120.3(3) . . ?
C15A S15 C14A 102.0(2) . . ?
C7A C15A C16 119.1(4) . . ?
C7A C15A S15 120.8(3) . . ?
C16 C15A S15 120.0(3) . . ?
C16A C16 C15A 116.5(4) . . ?
C16A C16 C19 121.9(4) . . ?
C15A C16 C19 121.6(4) . . ?
C6A C16A C16 119.5(4) . . ?
C6A C16A S17 120.9(3) . . ?
C16 C16A S17 119.5(4) . . ?
C17A S17 C16A 101.8(2) . . ?
C18 C17A C5A 119.2(4) . . ?
C18 C17A S17 119.3(4) . . ?
C5A C17A S17 121.4(4) . . ?
C17A C18 C18A 122.1(5) . . ?
C1 C18A C18 123.1(5) . . ?
C1 C18A C4A 118.6(5) . . ?
C18 C18A C4A 118.3(5) . . ?
C16 C19 C20 113.2(4) . . ?
C19 C20 C21 113.3(5) . . ?
C22 C21 C20 114.0(5) . . ?

loop_
_geom_bond_atom_site_label_1
_geom_bond_atom_site_label_2
_geom_bond_distance
_geom_bond_site_symmetry_2
_geom_bond_publ_flag
C1 C2 1.371(8) . ?
C1 C18A 1.380(7) . ?
C2 C3 1.380(9) . ?
C3 C4 1.352(8) . ?
C4 C4A 1.415(7) . ?
C4A C5 1.407(7) . ?
C4A C18A 1.424(7) . ?
C5 C5A 1.371(7) . ?
C5A C17A 1.407(7) . ?
C5A S6 1.774(5) . ?
S6 C6A 1.765(4) . ?
C6A N7 1.327(6) . ?
C6A C16A 1.375(6) . ?
N7 C7A 1.339(6) . ?
C7A C15A 1.398(7) . ?
C7A S8 1.754(5) . ?
S8 C8A 1.760(5) . ?
C8A C9 1.359(7) . ?
C8A C14A 1.398(7) . ?
C9 C9A 1.419(7) . ?
C9A C10 1.401(8) . ?
C9A C13A 1.405(7) . ?
C10 C11 1.375(8) . ?
C11 C12 1.383(9) . ?
C12 C13 1.365(8) . ?
C13 C13A 1.410(7) . ?
C13A C14 1.410(7) . ?
C14 C14A 1.357(6) . ?
C14A S15 1.780(5) . ?
S15 C15A 1.760(4) . ?
C15A C16 1.406(6) . ?
C16 C16A 1.404(6) . ?
C16 C19 1.500(6) . ?
C16A S17 1.768(5) . ?
S17 C17A 1.760(5) . ?
C17A C18 1.356(7) . ?
C18 C18A 1.415(7) . ?
C19 C20 1.513(6) . ?
C20 C21 1.528(7) . ?
C21 C22 1.496(9) . ?

loop_
_cod_related_entry_id
_cod_related_entry_database
_cod_related_entry_code
1 ChemSpider 4406528
